data_6000585
loop_
_publ_author_name
'Molinier, M.'
'Massa, W.'
'Khairoun, S.'
'Tressaud, A.'
'Soubeyroux, J. L.'

_publ_section_title
;
 Crystal and magnetic-structures of NaMnF~4~
;
_journal_issue 12
_journal_name_full 'Zeitschrift f\"ur Naturforschung B'
_journal_page_first 1669
_journal_page_last 1673
_journal_paper_doi 10.1515/znb-1991-1214
_journal_volume 46
_journal_year 1991
_chemical_formula_sum 'F4 Mn Na'
_space_group_name_H-M_alt 'P 1 21/c 1'
_cell_angle_alpha 90.000
_cell_angle_beta 108.070
_cell_angle_gamma 90.000
_cell_length_a 5.7360
_cell_length_b 4.8920
_cell_length_c 5.7480
_cell_volume 153.34
_cod_database_code 6000585

loop_
_atom_site_label
_atom_site_fract_x
_atom_site_fract_y
_atom_site_fract_z
? ? ? ?
